data_7114151
loop_
_publ_author_name
'Shiomi, Kimie'
'Breedlove, Brian K.'
'Kitayama, Hiroaki'
'Nishioka, Takanori'
'Kinoshita, Isamu'
'Koga, Nobuaki'
'Isobe, Kiyoshi'

_publ_section_title
;
 Structure and reactivity of a novel parallel thiosulfito (SSO2-S???S???)
 rhodium dinuclear complex
;
_journal_issue 16
_journal_name_full 'Chemical Communications'
_journal_page_first 1756
_journal_paper_doi 10.1039/b204765a
_journal_year 2002
_chemical_formula_moiety 'C47 H57 B S Rh2 '
_chemical_formula_sum 'C47 H57 B Rh2 S'
_chemical_formula_weight 870.65
_space_group_IT_number 2
_symmetry_cell_setting triclinic
_symmetry_Int_Tables_number 2
_symmetry_space_group_name_Hall '-P 1'
_symmetry_space_group_name_H-M 'P -1'
_audit_creation_date 'Thu Apr  4 19:25:11 2002'
_audit_creation_method 'by teXsan'
_cell_angle_alpha 98.007(9)
_cell_angle_beta 95.297(7)
_cell_angle_gamma 85.428(8)
_cell_formula_units_Z 2
_cell_length_a 12.519(1)
_cell_length_b 14.582(1)
_cell_length_c 11.842(1)
_cell_measurement_reflns_used 25
_cell_measurement_temperature 296.2
_cell_measurement_theta_max 14.9
_cell_measurement_theta_min 14.6
_cell_volume 2126.7(3)
_computing_cell_refinement 'MSC/AFC Diffractometer Control'
_computing_data_collection 'MSC/AFC Diffractometer Control'
_computing_data_reduction 'teXsan Ver. 1.11'
_computing_publication_material 'teXsan Ver. 1.11'
_computing_structure_refinement SHELXL97
_computing_structure_solution SIR92
_diffrn_measurement_device_type 'Rigaku AFC7S'
_diffrn_measurement_method \w-2\q
_diffrn_radiation_type 'Mo K\a'
_diffrn_radiation_wavelength 0.7107
_diffrn_reflns_av_R_equivalents 0.024
_diffrn_reflns_limit_h_max 17
_diffrn_reflns_limit_h_min 0
_diffrn_reflns_limit_k_max 20
_diffrn_reflns_limit_k_min -20
_diffrn_reflns_limit_l_max 16
_diffrn_reflns_limit_l_min -16
_diffrn_reflns_number 12918
_diffrn_reflns_theta_max 29.99
_diffrn_standards_decay_% 0.55
_diffrn_standards_interval_count 150
_diffrn_standards_number 3
_exptl_absorpt_coefficient_mu 0.854
_exptl_absorpt_correction_T_max 0.920
_exptl_absorpt_correction_T_min 0.805
_exptl_absorpt_correction_type analytical
_exptl_absorpt_process_details Tompa_analytical
_exptl_crystal_colour darkred
_exptl_crystal_density_diffrn 1.360
_exptl_crystal_density_method 'not measured'
_exptl_crystal_description plate
_exptl_crystal_size_max 0.400
_exptl_crystal_size_mid 0.300
_exptl_crystal_size_min 0.100
_refine_diff_density_max 0.31
_refine_diff_density_min -0.39
_refine_ls_extinction_coef 0.0000
_refine_ls_extinction_expression Fc^*^=kFc[1+0.001xFc^2^\l^3^/sin(2\q)]^-1/4^
_refine_ls_extinction_method SHELXL
_refine_ls_goodness_of_fit_ref 1.133
_refine_ls_hydrogen_treatment noref
_refine_ls_number_parameters 460
_refine_ls_number_reflns 7799
_refine_ls_R_factor_gt 0.0348
_refine_ls_shift/su_max 0.0050
_refine_ls_structure_factor_coef Fsqd
_refine_ls_weighting_details 'w = 1/[\s^2^(Fo^2^) + (0.0100P)^2^+0.0000P] where P=(Fo^2^+2Fc^2^)/3'
_refine_ls_weighting_scheme calc
_refine_ls_wR_factor_ref 0.0589
_reflns_number_gt 7799
_reflns_number_total 12389
_reflns_threshold_expression >2.0sigma(I)
_cod_data_source_file b204765a.txt
_cod_data_source_block '[(RhCp*)2(CH2)2SMe](BPh4)'
_cod_original_cell_volume 2126.6(3)
_cod_original_sg_symbol_H-M 'P -1         '
_cod_original_formula_sum 'C47 H57 B S Rh2 '
_cod_database_code 7114151

loop_
_symmetry_equiv_pos_as_xyz
x,y,z
-x,-y,-z

loop_
_atom_site_label
_atom_site_type_symbol
_atom_site_fract_x
_atom_site_fract_y
_atom_site_fract_z
_atom_site_U_iso_or_equiv
_atom_site_adp_type
_atom_site_occupancy
_atom_site_calc_flag
Rh(1) Rh 0.80739(2) -0.27428(1) 0.03219(2) 0.03661(6) Uani 1.00 d
Rh(2) Rh 0.79289(2) -0.29410(1) 0.24024(2) 0.03725(6) Uani 1.00 d
S(1) S 0.66133(6) -0.34533(6) 0.09028(7) 0.0562(2) Uani 1.00 d
C(1) C 0.7665(2) -0.2339(2) -0.1402(2) 0.0468(7) Uani 1.00 d
C(2) C 0.8277(2) -0.1639(2) -0.0759(2) 0.0438(6) Uani 1.00 d
C(3) C 0.9311(2) -0.2056(2) -0.0411(2) 0.0457(7) Uani 1.00 d
C(4) C 0.9350(2) -0.3006(2) -0.0901(2) 0.0481(7) Uani 1.00 d
C(5) C 0.8332(2) -0.3196(2) -0.1487(2) 0.0466(7) Uani 1.00 d
C(6) C 0.6551(3) -0.2217(2) -0.1975(3) 0.075(1) Uani 1.00 d
C(7) C 0.7932(3) -0.0629(2) -0.0556(3) 0.0688(9) Uani 1.00 d
C(8) C 1.0216(3) -0.1543(2) 0.0210(3) 0.076(1) Uani 1.00 d
C(9) C 1.0318(3) -0.3678(2) -0.0859(3) 0.073(1) Uani 1.00 d
C(10) C 0.8011(3) -0.4095(2) -0.2157(3) 0.078(1) Uani 1.00 d
C(11) C 0.7866(2) -0.2075(2) 0.4106(2) 0.0462(7) Uani 1.00 d
C(12) C 0.8960(2) -0.2360(2) 0.3883(2) 0.0449(6) Uani 1.00 d
C(13) C 0.9080(2) -0.3343(2) 0.3816(2) 0.0498(7) Uani 1.00 d
C(14) C 0.8066(3) -0.3673(2) 0.3925(2) 0.0511(7) Uani 1.00 d
C(15) C 0.7316(2) -0.2879(2) 0.4099(2) 0.0528(7) Uani 1.00 d
C(16) C 0.7411(3) -0.1091(2) 0.4372(3) 0.089(1) Uani 1.00 d
C(17) C 0.9833(3) -0.1733(3) 0.3844(3) 0.079(1) Uani 1.00 d
C(18) C 1.0108(3) -0.3932(3) 0.3713(3) 0.096(1) Uani 1.00 d
C(19) C 0.7839(4) -0.4665(2) 0.3966(3) 0.102(1) Uani 1.00 d
C(20) C 0.6145(3) -0.2901(3) 0.4286(3) 0.103(1) Uani 1.00 d
C(21) C 0.7655(2) -0.1775(2) 0.1636(2) 0.0447(7) Uani 1.00 d
C(22) C 0.8732(2) -0.3791(2) 0.1203(2) 0.0552(8) Uani 1.00 d
C(23) C 0.5396(3) -0.2677(3) 0.0909(3) 0.096(1) Uani 1.00 d
C(24) C 0.6449(2) 0.3049(2) 0.3100(3) 0.0553(8) Uani 1.00 d
C(25) C 0.5591(3) 0.3616(2) 0.3527(3) 0.0708(10) Uani 1.00 d
C(26) C 0.5092(3) 0.4342(3) 0.2991(4) 0.094(1) Uani 1.00 d
C(27) C 0.5424(4) 0.4524(3) 0.1984(5) 0.102(2) Uani 1.00 d
C(28) C 0.6259(4) 0.3992(3) 0.1525(3) 0.092(1) Uani 1.00 d
C(29) C 0.6760(3) 0.3262(2) 0.2079(3) 0.0677(9) Uani 1.00 d
C(30) C 0.8240(2) 0.1904(2) 0.3392(2) 0.0456(7) Uani 1.00 d
C(31) C 0.8964(3) 0.2604(2) 0.3529(2) 0.0527(7) Uani 1.00 d
C(32) C 1.0050(3) 0.2436(2) 0.3402(3) 0.0612(8) Uani 1.00 d
C(33) C 1.0472(3) 0.1544(3) 0.3130(3) 0.0673(9) Uani 1.00 d
C(34) C 0.9806(3) 0.0834(2) 0.2971(3) 0.0674(9) Uani 1.00 d
C(35) C 0.8708(2) 0.1014(2) 0.3100(3) 0.0567(8) Uani 1.00 d
C(36) C 0.6218(2) 0.1298(2) 0.3186(2) 0.0440(6) Uani 1.00 d
C(37) C 0.6235(2) 0.0891(2) 0.2049(3) 0.0581(8) Uani 1.00 d
C(38) C 0.5582(3) 0.0184(2) 0.1571(3) 0.0656(9) Uani 1.00 d
C(39) C 0.4874(2) -0.0137(2) 0.2215(3) 0.0657(9) Uani 1.00 d
C(40) C 0.4815(2) 0.0252(2) 0.3327(3) 0.0570(8) Uani 1.00 d
C(41) C 0.5477(2) 0.0950(2) 0.3794(2) 0.0485(7) Uani 1.00 d
C(42) C 0.7056(2) 0.2323(2) 0.5107(2) 0.0478(7) Uani 1.00 d
C(43) C 0.7268(3) 0.1576(2) 0.5737(3) 0.0588(8) Uani 1.00 d
C(44) C 0.7371(3) 0.1668(3) 0.6919(3) 0.0720(10) Uani 1.00 d
C(45) C 0.7279(3) 0.2531(3) 0.7541(3) 0.083(1) Uani 1.00 d
C(46) C 0.7101(3) 0.3287(3) 0.6971(3) 0.082(1) Uani 1.00 d
C(47) C 0.7000(3) 0.3187(2) 0.5787(3) 0.0652(9) Uani 1.00 d
B(1) B 0.6984(3) 0.2150(2) 0.3699(3) 0.0466(8) Uani 1.00 d
H(1) H 0.6625 -0.2096 -0.2705 0.1316 Uiso 1.00 calc
H(2) H 0.6133 -0.1719 -0.1615 0.1144 Uiso 1.00 calc
H(3) H 0.6187 -0.2750 -0.2106 0.1096 Uiso 1.00 calc
H(4) H 0.8271 -0.0282 -0.1021 0.0748 Uiso 1.00 calc
H(5) H 0.7224 -0.0498 -0.0531 0.1002 Uiso 1.00 calc
H(6) H 0.8186 -0.0376 0.0129 0.0736 Uiso 1.00 calc
H(7) H 1.0697 -0.1431 -0.0244 0.0979 Uiso 1.00 calc
H(8) H 1.0031 -0.1007 0.0691 0.1469 Uiso 1.00 calc
H(9) H 1.0691 -0.1897 0.0649 0.0917 Uiso 1.00 calc
H(10) H 1.0720 -0.3715 -0.1511 0.1127 Uiso 1.00 calc
H(11) H 1.0122 -0.4317 -0.0894 0.0975 Uiso 1.00 calc
H(12) H 1.0764 -0.3514 -0.0132 0.0781 Uiso 1.00 calc
H(13) H 0.8434 -0.4633 -0.1839 0.1391 Uiso 1.00 calc
H(14) H 0.7349 -0.4240 -0.2150 0.1107 Uiso 1.00 calc
H(15) H 0.8148 -0.4163 -0.2899 0.1185 Uiso 1.00 calc
H(16) H 0.7448 -0.0927 0.5103 0.1149 Uiso 1.00 calc
H(17) H 0.6806 -0.0979 0.4075 0.1128 Uiso 1.00 calc
H(18) H 0.7914 -0.0664 0.4250 0.1848 Uiso 1.00 calc
H(19) H 0.9573 -0.1177 0.3571 0.1056 Uiso 1.00 calc
H(20) H 1.0314 -0.1986 0.3389 0.0920 Uiso 1.00 calc
H(21) H 1.0147 -0.1565 0.4525 0.1077 Uiso 1.00 calc
H(22) H 1.0569 -0.3656 0.3366 0.1097 Uiso 1.00 calc
H(23) H 1.0087 -0.4494 0.3243 0.1154 Uiso 1.00 calc
H(24) H 1.0450 -0.3956 0.4444 0.1235 Uiso 1.00 calc
H(25) H 0.8345 -0.5049 0.3580 0.1762 Uiso 1.00 calc
H(26) H 0.7182 -0.4758 0.3632 0.1093 Uiso 1.00 calc
H(27) H 0.7953 -0.4796 0.4648 0.0934 Uiso 1.00 calc
H(28) H 0.5879 -0.3501 0.3957 0.1292 Uiso 1.00 calc
H(29) H 0.6053 -0.2873 0.4992 0.1182 Uiso 1.00 calc
H(30) H 0.5743 -0.2339 0.4033 0.1795 Uiso 1.00 calc
H(31) H 0.8112 -0.1282 0.1854 0.0555 Uiso 1.00 calc
H(32) H 0.6934 -0.1500 0.1593 0.0458 Uiso 1.00 calc
H(33) H 0.9517 -0.3828 0.1363 0.0772 Uiso 1.00 calc
H(34) H 0.8440 -0.4395 0.0955 0.0801 Uiso 1.00 calc
H(35) H 0.5413 -0.2245 0.1387 0.1942 Uiso 1.00 calc
H(36) H 0.5051 -0.2790 0.0251 0.1480 Uiso 1.00 calc
H(37) H 0.4993 -0.3013 0.1270 0.1583 Uiso 1.00 calc
H(38) H 0.5352 0.3531 0.4208 0.0698 Uiso 1.00 calc
H(39) H 0.4517 0.4735 0.3355 0.1009 Uiso 1.00 calc
H(40) H 0.5083 0.5016 0.1638 0.0899 Uiso 1.00 calc
H(41) H 0.6490 0.4078 0.0849 0.1041 Uiso 1.00 calc
H(42) H 0.7294 0.2938 0.1749 0.0443 Uiso 1.00 calc
H(43) H 0.8718 0.3190 0.3711 0.0356 Uiso 1.00 calc
H(44) H 1.0444 0.2924 0.3547 0.0693 Uiso 1.00 calc
H(45) H 1.1160 0.1409 0.3042 0.0615 Uiso 1.00 calc
H(46) H 1.0080 0.0187 0.2782 0.0863 Uiso 1.00 calc
H(47) H 0.8256 0.0487 0.2964 0.0550 Uiso 1.00 calc
H(48) H 0.6665 0.1088 0.1590 0.0498 Uiso 1.00 calc
H(49) H 0.5653 -0.0029 0.0876 0.0569 Uiso 1.00 calc
H(50) H 0.4437 -0.0622 0.1915 0.0897 Uiso 1.00 calc
H(51) H 0.4331 0.0032 0.3803 0.0663 Uiso 1.00 calc
H(52) H 0.5438 0.1177 0.4517 0.0464 Uiso 1.00 calc
H(53) H 0.7325 0.0973 0.5320 0.0599 Uiso 1.00 calc
H(54) H 0.7579 0.1076 0.7270 0.0945 Uiso 1.00 calc
H(55) H 0.7356 0.2609 0.8332 0.0929 Uiso 1.00 calc
H(56) H 0.7035 0.3880 0.7346 0.0859 Uiso 1.00 calc
H(57) H 0.6847 0.3703 0.5449 0.0525 Uiso 1.00 calc

loop_
_atom_site_aniso_label
_atom_site_aniso_U_11
_atom_site_aniso_U_22
_atom_site_aniso_U_33
_atom_site_aniso_U_12
_atom_site_aniso_U_13
_atom_site_aniso_U_23
Rh(1) 0.0388(1) 0.0336(1) 0.0380(1) -0.00056(9) 0.0046(1) 0.00676(9)
Rh(2) 0.0386(1) 0.0355(1) 0.0389(1) -0.00158(9) 0.0061(1) 0.00798(9)
S(1) 0.0533(5) 0.0628(5) 0.0550(5) -0.0225(4) 0.0024(4) 0.0074(4)
C(1) 0.053(2) 0.049(2) 0.040(2) 0.000(1) 0.004(1) 0.014(1)
C(2) 0.054(2) 0.039(1) 0.042(2) -0.001(1) 0.012(1) 0.013(1)
C(3) 0.048(2) 0.049(2) 0.043(2) -0.011(1) 0.005(1) 0.010(1)
C(4) 0.046(2) 0.050(2) 0.051(2) 0.006(1) 0.018(1) 0.015(1)
C(5) 0.058(2) 0.042(2) 0.041(2) -0.006(1) 0.009(1) 0.005(1)
C(6) 0.064(2) 0.081(2) 0.077(2) 0.001(2) -0.020(2) 0.020(2)
C(7) 0.093(3) 0.040(2) 0.077(2) 0.001(2) 0.022(2) 0.014(2)
C(8) 0.059(2) 0.091(3) 0.084(3) -0.030(2) -0.004(2) 0.017(2)
C(9) 0.062(2) 0.078(2) 0.084(3) 0.024(2) 0.028(2) 0.024(2)
C(10) 0.100(3) 0.056(2) 0.072(2) -0.015(2) 0.016(2) -0.019(2)
C(11) 0.058(2) 0.043(2) 0.036(1) 0.006(1) 0.007(1) 0.003(1)
C(12) 0.047(2) 0.052(2) 0.038(1) -0.012(1) 0.002(1) 0.010(1)
C(13) 0.056(2) 0.049(2) 0.040(2) 0.008(1) -0.003(1) 0.002(1)
C(14) 0.075(2) 0.040(2) 0.039(2) -0.011(2) -0.003(1) 0.011(1)
C(15) 0.049(2) 0.071(2) 0.041(2) -0.008(2) 0.012(1) 0.011(1)
C(16) 0.131(3) 0.057(2) 0.066(2) 0.036(2) 0.007(2) -0.010(2)
C(17) 0.087(3) 0.099(3) 0.059(2) -0.052(2) -0.001(2) 0.014(2)
C(18) 0.081(3) 0.113(3) 0.072(2) 0.046(2) -0.019(2) -0.014(2)
C(19) 0.169(4) 0.061(2) 0.081(3) -0.047(3) -0.032(3) 0.034(2)
C(20) 0.068(3) 0.169(4) 0.077(3) -0.036(3) 0.034(2) 0.001(3)
C(21) 0.057(2) 0.034(1) 0.043(2) 0.003(1) 0.007(1) 0.007(1)
C(22) 0.070(2) 0.047(2) 0.050(2) 0.015(2) 0.013(2) 0.014(1)
C(23) 0.042(2) 0.146(4) 0.096(3) -0.003(2) 0.000(2) 0.003(3)
C(24) 0.048(2) 0.046(2) 0.072(2) -0.013(1) -0.003(2) 0.010(2)
C(25) 0.051(2) 0.052(2) 0.113(3) -0.012(2) -0.001(2) 0.021(2)
C(26) 0.053(2) 0.062(2) 0.166(5) -0.006(2) -0.012(3) 0.030(3)
C(27) 0.087(3) 0.061(3) 0.154(5) -0.014(2) -0.051(3) 0.043(3)
C(28) 0.110(3) 0.082(3) 0.087(3) -0.033(3) -0.032(3) 0.038(2)
C(29) 0.076(2) 0.061(2) 0.065(2) -0.011(2) -0.008(2) 0.014(2)
C(30) 0.050(2) 0.047(2) 0.043(2) -0.009(1) 0.005(1) 0.013(1)
C(31) 0.061(2) 0.052(2) 0.047(2) -0.011(2) 0.005(1) 0.012(1)
C(32) 0.059(2) 0.083(2) 0.047(2) -0.026(2) 0.005(2) 0.019(2)
C(33) 0.050(2) 0.103(3) 0.054(2) -0.003(2) 0.015(2) 0.024(2)
C(34) 0.065(2) 0.073(2) 0.067(2) 0.007(2) 0.022(2) 0.016(2)
C(35) 0.055(2) 0.056(2) 0.062(2) -0.010(2) 0.012(2) 0.011(2)
C(36) 0.042(2) 0.037(1) 0.052(2) -0.002(1) 0.002(1) 0.007(1)
C(37) 0.054(2) 0.060(2) 0.061(2) -0.006(2) 0.008(2) 0.007(2)
C(38) 0.064(2) 0.063(2) 0.061(2) 0.008(2) -0.008(2) -0.011(2)
C(39) 0.045(2) 0.046(2) 0.101(3) -0.001(1) -0.005(2) 0.000(2)
C(40) 0.043(2) 0.047(2) 0.081(2) -0.005(1) 0.002(2) 0.012(2)
C(41) 0.045(2) 0.040(2) 0.060(2) 0.000(1) 0.002(1) 0.005(1)
C(42) 0.037(2) 0.048(2) 0.059(2) -0.011(1) 0.008(1) 0.004(1)
C(43) 0.061(2) 0.057(2) 0.057(2) -0.008(2) 0.002(2) 0.005(2)
C(44) 0.062(2) 0.091(3) 0.066(2) -0.016(2) 0.002(2) 0.017(2)
C(45) 0.065(2) 0.127(4) 0.056(2) -0.020(3) 0.009(2) -0.003(2)
C(46) 0.076(3) 0.087(3) 0.077(3) -0.015(2) 0.017(2) -0.027(2)
C(47) 0.062(2) 0.055(2) 0.080(2) -0.012(2) 0.013(2) 0.002(2)
B(1) 0.050(2) 0.037(2) 0.054(2) -0.008(1) 0.008(2) 0.007(1)

loop_
_atom_type_symbol
_atom_type_description
_atom_type_scat_dispersion_real
_atom_type_scat_dispersion_imag
_atom_type_scat_source
Rh Rh -1.118 0.919
;International Tables for Crystallography
(1992, Vol. C, Tables 4.2.6.8 and 6.1.1.4)
;
B B 0.001 0.001
;International Tables for Crystallography
(1992, Vol. C, Tables 4.2.6.8 and 6.1.1.4)
;
S S 0.125 0.123
;International Tables for Crystallography
(1992, Vol. C, Tables 4.2.6.8 and 6.1.1.4)
;
C C 0.003 0.002
;International Tables for Crystallography
(1992, Vol. C, Tables 4.2.6.8 and 6.1.1.4)
;
H H 0.000 0.000
;International Tables for Crystallography
(1992, Vol. C, Table 6.1.1.4)
;

loop_
_geom_angle_atom_site_label_1
_geom_angle_atom_site_label_2
_geom_angle_atom_site_label_3
_geom_angle
_geom_angle_publ_flag
Rh(2) Rh(1) S(1) 58.04(2) yes
Rh(2) Rh(1) C(1) 160.88(7) yes
Rh(2) Rh(1) C(2) 140.35(6) yes
Rh(2) Rh(1) C(3) 128.50(7) yes
Rh(2) Rh(1) C(4) 136.16(7) yes
Rh(2) Rh(1) C(5) 156.09(7) yes
Rh(2) Rh(1) C(21) 51.14(8) yes
Rh(2) Rh(1) C(22) 51.22(8) yes
S(1) Rh(1) C(1) 109.96(8) yes
S(1) Rh(1) C(2) 136.43(7) yes
S(1) Rh(1) C(3) 173.06(7) yes
S(1) Rh(1) C(4) 141.08(7) yes
S(1) Rh(1) C(5) 111.85(8) yes
S(1) Rh(1) C(21) 80.55(8) yes
S(1) Rh(1) C(22) 73.62(9) yes
C(1) Rh(1) C(2) 37.19(10) yes
C(1) Rh(1) C(3) 63.1(1) yes
C(1) Rh(1) C(4) 62.8(1) yes
C(1) Rh(1) C(5) 38.25(10) yes
C(1) Rh(1) C(21) 115.3(1) yes
C(1) Rh(1) C(22) 144.27(10) yes
C(2) Rh(1) C(3) 37.67(10) yes
C(2) Rh(1) C(4) 62.28(10) yes
C(2) Rh(1) C(5) 62.84(9) yes
C(2) Rh(1) C(21) 91.1(1) yes
C(2) Rh(1) C(22) 149.6(1) yes
C(3) Rh(1) C(4) 37.44(10) yes
C(3) Rh(1) C(5) 63.19(10) yes
C(3) Rh(1) C(21) 101.9(1) yes
C(3) Rh(1) C(22) 112.0(1) yes
C(4) Rh(1) C(5) 37.4(1) yes
C(4) Rh(1) C(21) 138.2(1) yes
C(4) Rh(1) C(22) 91.5(1) yes
C(5) Rh(1) C(21) 152.7(1) yes
C(5) Rh(1) C(22) 106.4(1) yes
C(21) Rh(1) C(22) 100.4(1) yes
Rh(1) Rh(2) S(1) 57.34(2) yes
Rh(1) Rh(2) C(11) 139.28(7) yes
Rh(1) Rh(2) C(12) 126.48(8) yes
Rh(1) Rh(2) C(13) 134.81(8) yes
Rh(1) Rh(2) C(14) 156.79(7) yes
Rh(1) Rh(2) C(15) 162.12(7) yes
Rh(1) Rh(2) C(21) 51.11(7) yes
Rh(1) Rh(2) C(22) 51.63(8) yes
S(1) Rh(2) C(11) 134.57(8) yes
S(1) Rh(2) C(12) 172.42(7) yes
S(1) Rh(2) C(13) 146.08(8) yes
S(1) Rh(2) C(14) 116.25(8) yes
S(1) Rh(2) C(15) 111.46(8) yes
S(1) Rh(2) C(21) 80.08(7) yes
S(1) Rh(2) C(22) 73.40(8) yes
C(11) Rh(2) C(12) 37.9(1) yes
C(11) Rh(2) C(13) 62.49(10) yes
C(11) Rh(2) C(14) 62.63(10) yes
C(11) Rh(2) C(15) 36.9(1) yes
C(11) Rh(2) C(21) 89.52(10) yes
C(11) Rh(2) C(22) 151.8(1) yes
C(12) Rh(2) C(13) 37.6(1) yes
C(12) Rh(2) C(14) 63.1(1) yes
C(12) Rh(2) C(15) 63.0(1) yes
C(12) Rh(2) C(21) 97.6(1) yes
C(12) Rh(2) C(22) 114.2(1) yes
C(13) Rh(2) C(14) 37.3(1) yes
C(13) Rh(2) C(15) 62.7(1) yes
C(13) Rh(2) C(21) 133.5(1) yes
C(13) Rh(2) C(22) 92.3(1) yes
C(14) Rh(2) C(15) 38.0(1) yes
C(14) Rh(2) C(21) 151.93(10) yes
C(14) Rh(2) C(22) 105.7(1) yes
C(15) Rh(2) C(21) 116.3(1) yes
C(15) Rh(2) C(22) 142.9(1) yes
C(21) Rh(2) C(22) 100.8(1) yes
Rh(1) S(1) Rh(2) 64.62(2) yes
Rh(1) S(1) C(23) 111.3(1) yes
Rh(2) S(1) C(23) 111.9(1) yes
Rh(1) C(1) C(2) 72.5(2) yes
Rh(1) C(1) C(5) 70.5(2) yes
Rh(1) C(1) C(6) 125.9(2) yes
C(2) C(1) C(5) 107.8(2) yes
C(2) C(1) C(6) 127.0(3) yes
C(5) C(1) C(6) 125.0(2) yes
Rh(1) C(2) C(1) 70.4(2) yes
Rh(1) C(2) C(3) 70.3(2) yes
Rh(1) C(2) C(7) 128.5(2) yes
C(1) C(2) C(3) 108.3(2) yes
C(1) C(2) C(7) 125.7(2) yes
C(3) C(2) C(7) 125.8(2) yes
Rh(1) C(3) C(2) 72.0(2) yes
Rh(1) C(3) C(4) 72.0(2) yes
Rh(1) C(3) C(8) 128.0(2) yes
C(2) C(3) C(4) 107.6(2) yes
C(2) C(3) C(8) 125.1(2) yes
C(4) C(3) C(8) 126.8(3) yes
Rh(1) C(4) C(3) 70.6(2) yes
Rh(1) C(4) C(5) 70.1(2) yes
Rh(1) C(4) C(9) 127.6(2) yes
C(3) C(4) C(5) 108.5(2) yes
C(3) C(4) C(9) 125.7(2) yes
C(5) C(4) C(9) 125.8(2) yes
Rh(1) C(5) C(1) 71.2(1) yes
Rh(1) C(5) C(4) 72.5(2) yes
Rh(1) C(5) C(10) 125.3(2) yes
C(1) C(5) C(4) 107.7(2) yes
C(1) C(5) C(10) 124.9(3) yes
C(4) C(5) C(10) 127.3(3) yes
Rh(2) C(11) C(12) 69.6(1) yes
Rh(2) C(11) C(15) 70.5(1) yes
Rh(2) C(11) C(16) 128.3(2) yes
C(12) C(11) C(15) 107.8(2) yes
C(12) C(11) C(16) 125.9(3) yes
C(15) C(11) C(16) 126.2(3) yes
Rh(2) C(12) C(11) 72.5(1) yes
Rh(2) C(12) C(13) 72.2(1) yes
Rh(2) C(12) C(17) 125.3(2) yes
C(11) C(12) C(13) 107.6(2) yes
C(11) C(12) C(17) 126.0(3) yes
C(13) C(12) C(17) 126.1(3) yes
Rh(2) C(13) C(12) 70.2(1) yes
Rh(2) C(13) C(14) 70.9(2) yes
Rh(2) C(13) C(18) 127.2(2) yes
C(12) C(13) C(14) 108.5(2) yes
C(12) C(13) C(18) 126.2(3) yes
C(14) C(13) C(18) 125.2(3) yes
Rh(2) C(14) C(13) 71.8(2) yes
Rh(2) C(14) C(15) 70.9(2) yes
Rh(2) C(14) C(19) 127.2(2) yes
C(13) C(14) C(15) 107.5(3) yes
C(13) C(14) C(19) 126.2(3) yes
C(15) C(14) C(19) 126.0(3) yes
Rh(2) C(15) C(11) 72.6(2) yes
Rh(2) C(15) C(14) 71.1(2) yes
Rh(2) C(15) C(20) 123.9(2) yes
C(11) C(15) C(14) 108.5(3) yes
C(11) C(15) C(20) 125.7(3) yes
C(14) C(15) C(20) 125.8(3) yes
Rh(1) C(21) Rh(2) 77.75(9) yes
Rh(1) C(22) Rh(2) 77.15(10) yes
C(25) C(24) C(29) 114.3(3) yes
C(25) C(24) B(1) 122.8(3) yes
C(29) C(24) B(1) 122.7(3) yes
C(24) C(25) C(26) 123.3(4) yes
C(25) C(26) C(27) 120.3(4) yes
C(26) C(27) C(28) 119.0(4) yes
C(27) C(28) C(29) 120.1(4) yes
C(24) C(29) C(28) 122.9(3) yes
C(31) C(30) C(35) 114.1(3) yes
C(31) C(30) B(1) 120.4(2) yes
C(35) C(30) B(1) 125.1(3) yes
C(30) C(31) C(32) 123.6(3) yes
C(31) C(32) C(33) 119.9(3) yes
C(32) C(33) C(34) 119.3(3) yes
C(33) C(34) C(35) 120.3(3) yes
C(30) C(35) C(34) 122.8(3) yes
C(37) C(36) C(41) 114.3(2) yes
C(37) C(36) B(1) 120.8(3) yes
C(41) C(36) B(1) 124.8(2) yes
C(36) C(37) C(38) 122.8(3) yes
C(37) C(38) C(39) 120.3(3) yes
C(38) C(39) C(40) 119.0(3) yes
C(39) C(40) C(41) 120.1(3) yes
C(36) C(41) C(40) 123.6(3) yes
C(43) C(42) C(47) 113.6(3) yes
C(43) C(42) B(1) 120.5(2) yes
C(47) C(42) B(1) 125.7(3) yes
C(42) C(43) C(44) 123.9(3) yes
C(43) C(44) C(45) 119.9(4) yes
C(44) C(45) C(46) 118.7(3) yes
C(45) C(46) C(47) 121.0(3) yes
C(42) C(47) C(46) 122.9(3) yes
C(24) B(1) C(30) 111.0(3) yes
C(24) B(1) C(36) 105.1(2) yes
C(24) B(1) C(42) 113.7(2) yes
C(30) B(1) C(36) 111.8(2) yes
C(30) B(1) C(42) 104.3(2) yes
C(36) B(1) C(42) 111.2(2) yes

loop_
_geom_bond_atom_site_label_1
_geom_bond_atom_site_label_2
_geom_bond_distance
_geom_bond_publ_flag
Rh(1) Rh(2) 2.5447(3) yes
Rh(1) S(1) 2.3712(9) yes
Rh(1) C(1) 2.207(3) yes
Rh(1) C(2) 2.234(3) yes
Rh(1) C(3) 2.212(3) yes
Rh(1) C(4) 2.230(3) yes
Rh(1) C(5) 2.198(3) yes
Rh(1) C(21) 2.027(2) yes
Rh(1) C(22) 2.046(3) yes
Rh(2) S(1) 2.3897(8) yes
Rh(2) C(11) 2.230(2) yes
Rh(2) C(12) 2.191(3) yes
Rh(2) C(13) 2.217(3) yes
Rh(2) C(14) 2.206(3) yes
Rh(2) C(15) 2.204(3) yes
Rh(2) C(21) 2.028(3) yes
Rh(2) C(22) 2.035(3) yes
S(1) C(23) 1.824(4) yes
C(1) C(2) 1.416(4) yes
C(1) C(5) 1.443(4) yes
C(1) C(6) 1.503(4) yes
C(2) C(3) 1.436(4) yes
C(2) C(7) 1.494(4) yes
C(3) C(4) 1.426(4) yes
C(3) C(8) 1.487(4) yes
C(4) C(5) 1.421(4) yes
C(4) C(9) 1.498(4) yes
C(5) C(10) 1.499(4) yes
C(11) C(12) 1.437(4) yes
C(11) C(15) 1.405(4) yes
C(11) C(16) 1.502(4) yes
C(12) C(13) 1.421(4) yes
C(12) C(17) 1.487(5) yes
C(13) C(14) 1.415(4) yes
C(13) C(18) 1.494(4) yes
C(14) C(15) 1.436(4) yes
C(14) C(19) 1.505(5) yes
C(15) C(20) 1.506(5) yes
C(24) C(25) 1.391(4) yes
C(24) C(29) 1.386(5) yes
C(24) B(1) 1.644(4) yes
C(25) C(26) 1.386(5) yes
C(26) C(27) 1.365(8) yes
C(27) C(28) 1.359(6) yes
C(28) C(29) 1.403(5) yes
C(30) C(31) 1.401(4) yes
C(30) C(35) 1.392(4) yes
C(30) B(1) 1.647(4) yes
C(31) C(32) 1.380(4) yes
C(32) C(33) 1.372(5) yes
C(33) C(34) 1.362(5) yes
C(34) C(35) 1.397(4) yes
C(36) C(37) 1.395(4) yes
C(36) C(41) 1.391(4) yes
C(36) B(1) 1.644(4) yes
C(37) C(38) 1.392(4) yes
C(38) C(39) 1.370(5) yes
C(39) C(40) 1.366(5) yes
C(40) C(41) 1.387(4) yes
C(42) C(43) 1.398(4) yes
C(42) C(47) 1.398(4) yes
C(42) B(1) 1.646(4) yes
C(43) C(44) 1.383(5) yes
C(44) C(45) 1.369(6) yes
C(45) C(46) 1.364(6) yes
C(46) C(47) 1.384(5) yes

loop_
_geom_contact_atom_site_label_1
_geom_contact_atom_site_label_2
_geom_contact_distance
_geom_contact_site_symmetry_2
Rh(1) Rh(2) 2.5447(3) .
C(1) C(33) 3.598(5) 2_755
C(2) C(33) 3.363(4) 2_755
C(3) C(33) 3.444(4) 2_755
C(4) C(32) 3.350(4) 2_755
C(5) C(32) 3.518(4) 2_755
C(12) C(32) 3.351(4) 2_756
C(12) C(33) 3.596(4) 2_756
C(13) C(32) 3.486(4) 2_756
C(17) C(32) 3.539(5) 2_756

loop_
_geom_torsion_atom_site_label_1
_geom_torsion_atom_site_label_2
_geom_torsion_atom_site_label_3
_geom_torsion_atom_site_label_4
_geom_torsion
_geom_torsion_publ_flag
Rh(1) Rh(2) S(1) C(23) -104.0(2) yes
Rh(1) Rh(2) C(11) C(12) -89.5(2) yes
Rh(1) Rh(2) C(11) C(15) 151.9(1) yes
Rh(1) Rh(2) C(11) C(16) 30.7(3) yes
Rh(1) Rh(2) C(12) C(11) 125.8(1) yes
Rh(1) Rh(2) C(12) C(13) -118.5(2) yes
Rh(1) Rh(2) C(12) C(17) 3.6(3) yes
Rh(1) Rh(2) C(13) C(12) 94.8(2) yes
Rh(1) Rh(2) C(13) C(14) -146.5(1) yes
Rh(1) Rh(2) C(13) C(18) -26.2(3) yes
Rh(1) Rh(2) C(14) C(13) 83.7(2) yes
Rh(1) Rh(2) C(14) C(15) -159.7(2) yes
Rh(1) Rh(2) C(14) C(19) -38.4(4) yes
Rh(1) Rh(2) C(15) C(11) -89.1(3) yes
Rh(1) Rh(2) C(15) C(14) 153.5(2) yes
Rh(1) Rh(2) C(15) C(20) 32.5(5) yes
Rh(1) S(1) Rh(2) C(11) 129.2(1) yes
Rh(1) S(1) Rh(2) C(12) 122.4(6) yes
Rh(1) S(1) Rh(2) C(13) -123.2(1) yes
Rh(1) S(1) Rh(2) C(14) -154.31(8) yes
Rh(1) S(1) Rh(2) C(15) 164.30(9) yes
Rh(1) S(1) Rh(2) C(21) 49.84(8) yes
Rh(1) S(1) Rh(2) C(22) -54.67(9) yes
Rh(1) C(1) C(2) C(3) 60.3(2) yes
Rh(1) C(1) C(2) C(7) -123.9(3) yes
Rh(1) C(1) C(5) C(4) -63.8(2) yes
Rh(1) C(1) C(5) C(10) 120.5(3) yes
Rh(1) C(2) C(1) C(5) -62.0(2) yes
Rh(1) C(2) C(1) C(6) 122.1(3) yes
Rh(1) C(2) C(3) C(4) 63.6(2) yes
Rh(1) C(2) C(3) C(8) -124.2(3) yes
Rh(1) C(3) C(2) C(1) -60.4(2) yes
Rh(1) C(3) C(2) C(7) 123.9(3) yes
Rh(1) C(3) C(4) C(5) 60.1(2) yes
Rh(1) C(3) C(4) C(9) -122.9(3) yes
Rh(1) C(4) C(3) C(2) -63.7(2) yes
Rh(1) C(4) C(3) C(8) 124.3(3) yes
Rh(1) C(4) C(5) C(1) 63.0(2) yes
Rh(1) C(4) C(5) C(10) -121.4(3) yes
Rh(1) C(5) C(1) C(2) 63.3(2) yes
Rh(1) C(5) C(1) C(6) -120.7(3) yes
Rh(1) C(5) C(4) C(3) -60.4(2) yes
Rh(1) C(5) C(4) C(9) 122.6(3) yes
Rh(1) C(21) Rh(2) S(1) -55.75(6) yes
Rh(1) C(21) Rh(2) C(11) 168.70(10) yes
Rh(1) C(21) Rh(2) C(12) 131.55(9) yes
Rh(1) C(21) Rh(2) C(13) 118.9(1) yes
Rh(1) C(21) Rh(2) C(14) 175.5(2) yes
Rh(1) C(21) Rh(2) C(15) -164.89(9) yes
Rh(1) C(21) Rh(2) C(22) 15.1(1) yes
Rh(1) C(22) Rh(2) S(1) 61.17(6) yes
Rh(1) C(22) Rh(2) C(11) -124.7(2) yes
Rh(1) C(22) Rh(2) C(12) -118.4(1) yes
Rh(1) C(22) Rh(2) C(13) -150.14(10) yes
Rh(1) C(22) Rh(2) C(14) 174.48(9) yes
Rh(1) C(22) Rh(2) C(15) 165.0(1) yes
Rh(1) C(22) Rh(2) C(21) -15.0(1) yes
Rh(2) Rh(1) S(1) C(23) 104.9(1) yes
Rh(2) Rh(1) C(1) C(2) 95.0(3) yes
Rh(2) Rh(1) C(1) C(5) -148.1(2) yes
Rh(2) Rh(1) C(1) C(6) -28.4(4) yes
Rh(2) Rh(1) C(2) C(1) -149.2(1) yes
Rh(2) Rh(1) C(2) C(3) 91.9(2) yes
Rh(2) Rh(1) C(2) C(7) -28.8(3) yes
Rh(2) Rh(1) C(3) C(2) -125.4(1) yes
Rh(2) Rh(1) C(3) C(4) 118.5(1) yes
Rh(2) Rh(1) C(3) C(8) -4.5(3) yes
Rh(2) Rh(1) C(4) C(3) -96.8(2) yes
Rh(2) Rh(1) C(4) C(5) 144.2(1) yes
Rh(2) Rh(1) C(4) C(9) 23.8(3) yes
Rh(2) Rh(1) C(5) C(1) 154.7(2) yes
Rh(2) Rh(1) C(5) C(4) -88.9(2) yes
Rh(2) Rh(1) C(5) C(10) 34.8(4) yes
Rh(2) S(1) Rh(1) C(1) -163.38(7) yes
Rh(2) S(1) Rh(1) C(2) -131.37(9) yes
Rh(2) S(1) Rh(1) C(3) -161.1(6) yes
Rh(2) S(1) Rh(1) C(4) 125.5(1) yes
Rh(2) S(1) Rh(1) C(5) 155.61(8) yes
Rh(2) S(1) Rh(1) C(21) -49.78(8) yes
Rh(2) S(1) Rh(1) C(22) 54.12(8) yes
Rh(2) C(11) C(12) C(13) -64.1(2) yes
Rh(2) C(11) C(12) C(17) 121.3(3) yes
Rh(2) C(11) C(15) C(14) 62.4(2) yes
Rh(2) C(11) C(15) C(20) -119.7(3) yes
Rh(2) C(12) C(11) C(15) 60.4(2) yes
Rh(2) C(12) C(11) C(16) -123.2(3) yes
Rh(2) C(12) C(13) C(14) -60.9(2) yes
Rh(2) C(12) C(13) C(18) 122.2(3) yes
Rh(2) C(13) C(12) C(11) 64.3(2) yes
Rh(2) C(13) C(12) C(17) -121.1(3) yes
Rh(2) C(13) C(14) C(15) -62.3(2) yes
Rh(2) C(13) C(14) C(19) 123.2(3) yes
Rh(2) C(14) C(13) C(12) 60.5(2) yes
Rh(2) C(14) C(13) C(18) -122.6(3) yes
Rh(2) C(14) C(15) C(11) -63.3(2) yes
Rh(2) C(14) C(15) C(20) 118.7(3) yes
Rh(2) C(15) C(11) C(12) -59.8(2) yes
Rh(2) C(15) C(11) C(16) 123.8(3) yes
Rh(2) C(15) C(14) C(13) 62.9(2) yes
Rh(2) C(15) C(14) C(19) -122.6(3) yes
Rh(2) C(21) Rh(1) S(1) 56.29(6) yes
Rh(2) C(21) Rh(1) C(1) 163.99(9) yes
Rh(2) C(21) Rh(1) C(2) -166.71(9) yes
Rh(2) C(21) Rh(1) C(3) -130.31(9) yes
Rh(2) C(21) Rh(1) C(4) -119.2(1) yes
Rh(2) C(21) Rh(1) C(5) 176.3(2) yes
Rh(2) C(21) Rh(1) C(22) -15.0(1) yes
Rh(2) C(22) Rh(1) S(1) -61.87(7) yes
Rh(2) C(22) Rh(1) C(1) -163.4(1) yes
Rh(2) C(22) Rh(1) C(2) 125.6(2) yes
Rh(2) C(22) Rh(1) C(3) 122.45(9) yes
Rh(2) C(22) Rh(1) C(4) 154.68(9) yes
Rh(2) C(22) Rh(1) C(5) -170.40(9) yes
Rh(2) C(22) Rh(1) C(21) 14.9(1) yes
S(1) Rh(1) Rh(2) C(11) -122.2(1) yes
S(1) Rh(1) Rh(2) C(12) -172.04(9) yes
S(1) Rh(1) Rh(2) C(13) 138.8(1) yes
S(1) Rh(1) Rh(2) C(14) 80.7(2) yes
S(1) Rh(1) Rh(2) C(15) -55.1(3) yes
S(1) Rh(1) Rh(2) C(21) -104.7(1) yes
S(1) Rh(1) Rh(2) C(22) 94.3(1) yes
S(1) Rh(1) C(1) C(2) 142.8(1) yes
S(1) Rh(1) C(1) C(5) -100.3(2) yes
S(1) Rh(1) C(1) C(6) 19.4(3) yes
S(1) Rh(1) C(2) C(1) -55.5(2) yes
S(1) Rh(1) C(2) C(3) -174.4(1) yes
S(1) Rh(1) C(2) C(7) 65.0(3) yes
S(1) Rh(1) C(3) C(2) 34.1(7) yes
S(1) Rh(1) C(3) C(4) -82.0(6) yes
S(1) Rh(1) C(3) C(8) 155.0(5) yes
S(1) Rh(1) C(4) C(3) 169.0(1) yes
S(1) Rh(1) C(4) C(5) 50.0(2) yes
S(1) Rh(1) C(4) C(9) -70.3(3) yes
S(1) Rh(1) C(5) C(1) 94.9(2) yes
S(1) Rh(1) C(5) C(4) -148.8(1) yes
S(1) Rh(1) C(5) C(10) -25.0(3) yes
S(1) Rh(2) Rh(1) C(1) 55.2(2) yes
S(1) Rh(2) Rh(1) C(2) 125.8(1) yes
S(1) Rh(2) Rh(1) C(3) 177.14(9) yes
S(1) Rh(2) Rh(1) C(4) -132.4(1) yes
S(1) Rh(2) Rh(1) C(5) -71.0(2) yes
S(1) Rh(2) Rh(1) C(21) 104.7(1) yes
S(1) Rh(2) Rh(1) C(22) -94.3(1) yes
S(1) Rh(2) C(11) C(12) -178.5(1) yes
S(1) Rh(2) C(11) C(15) 62.9(2) yes
S(1) Rh(2) C(11) C(16) -58.3(3) yes
S(1) Rh(2) C(12) C(11) 7.9(7) yes
S(1) Rh(2) C(12) C(13) 123.7(6) yes
S(1) Rh(2) C(12) C(17) -114.3(6) yes
S(1) Rh(2) C(13) C(12) -168.6(1) yes
S(1) Rh(2) C(13) C(14) -49.9(2) yes
S(1) Rh(2) C(13) C(18) 70.3(3) yes
S(1) Rh(2) C(14) C(13) 151.6(1) yes
S(1) Rh(2) C(14) C(15) -91.8(2) yes
S(1) Rh(2) C(14) C(19) 29.5(3) yes
S(1) Rh(2) C(15) C(11) -137.0(1) yes
S(1) Rh(2) C(15) C(14) 105.6(2) yes
S(1) Rh(2) C(15) C(20) -15.4(3) yes
C(1) Rh(1) Rh(2) C(11) -67.0(2) yes
C(1) Rh(1) Rh(2) C(12) -116.9(2) yes
C(1) Rh(1) Rh(2) C(13) -166.0(2) yes
C(1) Rh(1) Rh(2) C(14) 135.9(3) yes
C(1) Rh(1) Rh(2) C(15) 0.1(3) yes
C(1) Rh(1) Rh(2) C(21) -49.6(2) yes
C(1) Rh(1) Rh(2) C(22) 149.5(2) yes
C(1) Rh(1) S(1) C(23) -58.4(1) yes
C(1) Rh(1) C(2) C(3) -118.9(2) yes
C(1) Rh(1) C(2) C(7) 120.5(3) yes
C(1) Rh(1) C(3) C(2) 36.4(1) yes
C(1) Rh(1) C(3) C(4) -79.7(2) yes
C(1) Rh(1) C(3) C(8) 157.3(3) yes
C(1) Rh(1) C(4) C(3) 80.4(2) yes
C(1) Rh(1) C(4) C(5) -38.6(2) yes
C(1) Rh(1) C(4) C(9) -158.9(3) yes
C(1) Rh(1) C(5) C(4) 116.3(2) yes
C(1) Rh(1) C(5) C(10) -119.9(3) yes
C(1) C(2) Rh(1) C(3) 118.9(2) yes
C(1) C(2) Rh(1) C(4) 80.8(2) yes
C(1) C(2) Rh(1) C(5) 38.4(2) yes
C(1) C(2) Rh(1) C(21) -132.9(2) yes
C(1) C(2) Rh(1) C(22) 114.0(2) yes
C(1) C(2) C(3) C(4) 3.3(3) yes
C(1) C(2) C(3) C(8) 175.4(3) yes
C(1) C(5) Rh(1) C(2) -37.3(2) yes
C(1) C(5) Rh(1) C(3) -79.8(2) yes
C(1) C(5) Rh(1) C(4) -116.3(2) yes
C(1) C(5) Rh(1) C(21) -18.1(3) yes
C(1) C(5) Rh(1) C(22) 173.4(2) yes
C(1) C(5) C(4) C(3) 2.5(3) yes
C(1) C(5) C(4) C(9) -174.5(3) yes
C(2) Rh(1) Rh(2) C(11) 3.6(2) yes
C(2) Rh(1) Rh(2) C(12) -46.2(1) yes
C(2) Rh(1) Rh(2) C(13) -95.3(1) yes
C(2) Rh(1) Rh(2) C(14) -153.5(2) yes
C(2) Rh(1) Rh(2) C(15) 70.7(3) yes
C(2) Rh(1) Rh(2) C(21) 21.1(1) yes
C(2) Rh(1) Rh(2) C(22) -139.9(2) yes
C(2) Rh(1) S(1) C(23) -26.4(2) yes
C(2) Rh(1) C(1) C(5) 116.9(2) yes
C(2) Rh(1) C(1) C(6) -123.4(3) yes
C(2) Rh(1) C(3) C(4) -116.1(2) yes
C(2) Rh(1) C(3) C(8) 120.9(3) yes
C(2) Rh(1) C(4) C(3) 38.3(1) yes
C(2) Rh(1) C(4) C(5) -80.7(2) yes
C(2) Rh(1) C(4) C(9) 159.0(3) yes
C(2) Rh(1) C(5) C(4) 79.0(2) yes
C(2) Rh(1) C(5) C(10) -157.2(3) yes
C(2) C(1) Rh(1) C(3) -36.9(2) yes
C(2) C(1) Rh(1) C(4) -79.1(2) yes
C(2) C(1) Rh(1) C(5) -116.9(2) yes
C(2) C(1) Rh(1) C(21) 54.0(2) yes
C(2) C(1) Rh(1) C(22) -127.7(2) yes
C(2) C(1) C(5) C(4) -0.5(3) yes
C(2) C(1) C(5) C(10) -176.3(3) yes
C(2) C(3) Rh(1) C(4) 116.1(2) yes
C(2) C(3) Rh(1) C(5) 79.5(2) yes
C(2) C(3) Rh(1) C(21) -76.1(2) yes
C(2) C(3) Rh(1) C(22) 177.4(1) yes
C(2) C(3) C(4) C(5) -3.6(3) yes
C(2) C(3) C(4) C(9) 173.4(3) yes
C(3) Rh(1) Rh(2) C(11) 54.9(1) yes
C(3) Rh(1) Rh(2) C(12) 5.1(1) yes
C(3) Rh(1) Rh(2) C(13) -44.0(1) yes
C(3) Rh(1) Rh(2) C(14) -102.2(2) yes
C(3) Rh(1) Rh(2) C(15) 122.0(3) yes
C(3) Rh(1) Rh(2) C(21) 72.4(1) yes
C(3) Rh(1) Rh(2) C(22) -88.6(1) yes
C(3) Rh(1) S(1) C(23) -56.2(6) yes
C(3) Rh(1) C(1) C(5) 80.0(2) yes
C(3) Rh(1) C(1) C(6) -160.3(3) yes
C(3) Rh(1) C(2) C(7) -120.7(3) yes
C(3) Rh(1) C(4) C(5) -119.0(2) yes
C(3) Rh(1) C(4) C(9) 120.6(3) yes
C(3) Rh(1) C(5) C(4) 36.6(2) yes
C(3) Rh(1) C(5) C(10) 160.3(3) yes
C(3) C(2) Rh(1) C(4) -38.1(1) yes
C(3) C(2) Rh(1) C(5) -80.5(2) yes
C(3) C(2) Rh(1) C(21) 108.2(2) yes
C(3) C(2) Rh(1) C(22) -4.8(3) yes
C(3) C(2) C(1) C(5) -1.7(3) yes
C(3) C(2) C(1) C(6) -177.6(3) yes
C(3) C(4) Rh(1) C(5) 119.0(2) yes
C(3) C(4) Rh(1) C(21) -18.0(2) yes
C(3) C(4) Rh(1) C(22) -125.6(2) yes
C(3) C(4) C(5) C(10) 178.2(3) yes
C(4) Rh(1) Rh(2) C(11) 105.4(2) yes
C(4) Rh(1) Rh(2) C(12) 55.6(1) yes
C(4) Rh(1) Rh(2) C(13) 6.4(1) yes
C(4) Rh(1) Rh(2) C(14) -51.7(2) yes
C(4) Rh(1) Rh(2) C(15) 172.5(3) yes
C(4) Rh(1) Rh(2) C(21) 122.9(1) yes
C(4) Rh(1) Rh(2) C(22) -38.1(1) yes
C(4) Rh(1) S(1) C(23) -129.6(2) yes
C(4) Rh(1) C(1) C(5) 37.8(2) yes
C(4) Rh(1) C(1) C(6) 157.5(3) yes
C(4) Rh(1) C(2) C(7) -158.8(3) yes
C(4) Rh(1) C(3) C(8) -123.0(3) yes
C(4) Rh(1) C(5) C(10) 123.7(3) yes
C(4) C(3) Rh(1) C(5) -36.6(2) yes
C(4) C(3) Rh(1) C(21) 167.8(2) yes
C(4) C(3) Rh(1) C(22) 61.3(2) yes
C(4) C(3) C(2) C(7) -172.5(3) yes
C(4) C(5) Rh(1) C(21) 98.3(3) yes
C(4) C(5) Rh(1) C(22) -70.2(2) yes
C(4) C(5) C(1) C(6) 175.5(3) yes
C(5) Rh(1) Rh(2) C(11) 166.8(2) yes
C(5) Rh(1) Rh(2) C(12) 116.9(2) yes
C(5) Rh(1) Rh(2) C(13) 67.8(2) yes
C(5) Rh(1) Rh(2) C(14) 9.6(3) yes
C(5) Rh(1) Rh(2) C(15) -126.1(3) yes
C(5) Rh(1) Rh(2) C(21) -175.8(2) yes
C(5) Rh(1) Rh(2) C(22) 23.3(2) yes
C(5) Rh(1) S(1) C(23) -99.5(1) yes
C(5) Rh(1) C(1) C(6) 119.7(3) yes
C(5) Rh(1) C(2) C(7) 158.8(3) yes
C(5) Rh(1) C(3) C(8) -159.6(3) yes
C(5) Rh(1) C(4) C(9) -120.3(3) yes
C(5) C(1) Rh(1) C(21) 170.9(2) yes
C(5) C(1) Rh(1) C(22) -10.8(3) yes
C(5) C(1) C(2) C(7) 174.1(3) yes
C(5) C(4) Rh(1) C(21) -137.0(2) yes
C(5) C(4) Rh(1) C(22) 115.4(2) yes
C(5) C(4) C(3) C(8) -175.6(3) yes
C(6) C(1) Rh(1) C(21) -69.4(3) yes
C(6) C(1) Rh(1) C(22) 108.9(3) yes
C(6) C(1) C(2) C(7) -1.8(5) yes
C(6) C(1) C(5) C(10) -0.3(5) yes
C(7) C(2) Rh(1) C(21) -12.5(3) yes
C(7) C(2) Rh(1) C(22) -125.5(3) yes
C(7) C(2) C(3) C(8) -0.3(5) yes
C(8) C(3) Rh(1) C(21) 44.8(3) yes
C(8) C(3) Rh(1) C(22) -61.7(3) yes
C(8) C(3) C(4) C(9) 1.4(5) yes
C(9) C(4) Rh(1) C(21) 102.6(3) yes
C(9) C(4) Rh(1) C(22) -4.9(3) yes
C(9) C(4) C(5) C(10) 1.2(5) yes
C(10) C(5) Rh(1) C(21) -138.0(3) yes
C(10) C(5) Rh(1) C(22) 53.5(3) yes
C(11) Rh(2) Rh(1) C(21) -17.5(2) yes
C(11) Rh(2) Rh(1) C(22) 143.5(2) yes
C(11) Rh(2) S(1) C(23) 25.2(2) yes
C(11) Rh(2) C(12) C(13) 115.8(2) yes
C(11) Rh(2) C(12) C(17) -122.1(3) yes
C(11) Rh(2) C(13) C(12) -38.6(2) yes
C(11) Rh(2) C(13) C(14) 80.1(2) yes
C(11) Rh(2) C(13) C(18) -159.6(3) yes
C(11) Rh(2) C(14) C(13) -79.7(2) yes
C(11) Rh(2) C(14) C(15) 36.9(2) yes
C(11) Rh(2) C(14) C(19) 158.2(3) yes
C(11) Rh(2) C(15) C(14) -117.4(2) yes
C(11) Rh(2) C(15) C(20) 121.7(4) yes
C(11) C(12) Rh(2) C(13) -115.8(2) yes
C(11) C(12) Rh(2) C(14) -79.2(2) yes
C(11) C(12) Rh(2) C(15) -36.3(2) yes
C(11) C(12) Rh(2) C(21) 79.4(2) yes
C(11) C(12) Rh(2) C(22) -175.2(2) yes
C(11) C(12) C(13) C(14) 3.4(3) yes
C(11) C(12) C(13) C(18) -173.5(3) yes
C(11) C(15) Rh(2) C(12) 37.3(2) yes
C(11) C(15) Rh(2) C(13) 79.8(2) yes
C(11) C(15) Rh(2) C(14) 117.4(2) yes
C(11) C(15) Rh(2) C(21) -47.8(2) yes
C(11) C(15) Rh(2) C(22) 132.3(2) yes
C(11) C(15) C(14) C(13) -0.5(3) yes
C(11) C(15) C(14) C(19) 174.1(3) yes
C(12) Rh(2) Rh(1) C(21) -67.3(1) yes
C(12) Rh(2) Rh(1) C(22) 93.7(1) yes
C(12) Rh(2) S(1) C(23) 18.4(6) yes
C(12) Rh(2) C(11) C(15) -118.6(2) yes
C(12) Rh(2) C(11) C(16) 120.3(4) yes
C(12) Rh(2) C(13) C(14) 118.7(2) yes
C(12) Rh(2) C(13) C(18) -121.0(4) yes
C(12) Rh(2) C(14) C(13) -36.9(1) yes
C(12) Rh(2) C(14) C(15) 79.8(2) yes
C(12) Rh(2) C(14) C(19) -159.0(3) yes
C(12) Rh(2) C(15) C(14) -80.1(2) yes
C(12) Rh(2) C(15) C(20) 159.0(3) yes
C(12) C(11) Rh(2) C(13) 38.3(2) yes
C(12) C(11) Rh(2) C(14) 80.6(2) yes
C(12) C(11) Rh(2) C(15) 118.6(2) yes
C(12) C(11) Rh(2) C(21) -103.0(2) yes
C(12) C(11) Rh(2) C(22) 9.4(3) yes
C(12) C(11) C(15) C(14) 2.6(3) yes
C(12) C(11) C(15) C(20) -179.5(3) yes
C(12) C(13) Rh(2) C(14) -118.7(2) yes
C(12) C(13) Rh(2) C(15) -80.4(2) yes
C(12) C(13) Rh(2) C(21) 20.9(2) yes
C(12) C(13) Rh(2) C(22) 128.2(2) yes
C(12) C(13) C(14) C(15) -1.8(3) yes
C(12) C(13) C(14) C(19) -176.4(3) yes
C(13) Rh(2) Rh(1) C(21) -116.5(1) yes
C(13) Rh(2) Rh(1) C(22) 44.5(1) yes
C(13) Rh(2) S(1) C(23) 132.8(2) yes
C(13) Rh(2) C(11) C(15) -80.3(2) yes
C(13) Rh(2) C(11) C(16) 158.6(3) yes
C(13) Rh(2) C(12) C(17) 122.1(3) yes
C(13) Rh(2) C(14) C(15) 116.7(2) yes
C(13) Rh(2) C(14) C(19) -122.1(4) yes
C(13) Rh(2) C(15) C(14) -37.6(2) yes
C(13) Rh(2) C(15) C(20) -158.6(3) yes
C(13) C(12) Rh(2) C(14) 36.6(2) yes
C(13) C(12) Rh(2) C(15) 79.4(2) yes
C(13) C(12) Rh(2) C(21) -164.9(2) yes
C(13) C(12) Rh(2) C(22) -59.4(2) yes
C(13) C(12) C(11) C(15) -3.7(3) yes
C(13) C(12) C(11) C(16) 172.7(3) yes
C(13) C(14) Rh(2) C(15) -116.7(2) yes
C(13) C(14) Rh(2) C(21) -87.3(3) yes
C(13) C(14) Rh(2) C(22) 72.7(2) yes
C(13) C(14) C(15) C(20) -178.4(3) yes
C(14) Rh(2) Rh(1) C(21) -174.6(2) yes
C(14) Rh(2) Rh(1) C(22) -13.6(2) yes
C(14) Rh(2) S(1) C(23) 101.7(2) yes
C(14) Rh(2) C(11) C(15) -38.0(2) yes
C(14) Rh(2) C(11) C(16) -159.2(3) yes
C(14) Rh(2) C(12) C(17) 158.7(3) yes
C(14) Rh(2) C(13) C(18) 120.3(3) yes
C(14) Rh(2) C(15) C(20) -121.0(4) yes
C(14) C(13) Rh(2) C(15) 38.3(2) yes
C(14) C(13) Rh(2) C(21) 139.6(2) yes
C(14) C(13) Rh(2) C(22) -113.1(2) yes
C(14) C(13) C(12) C(17) 178.0(3) yes
C(14) C(15) Rh(2) C(21) -165.1(2) yes
C(14) C(15) Rh(2) C(22) 15.0(3) yes
C(14) C(15) C(11) C(16) -173.8(3) yes
C(15) Rh(2) Rh(1) C(21) 49.6(3) yes
C(15) Rh(2) Rh(1) C(22) -149.4(3) yes
C(15) Rh(2) S(1) C(23) 60.3(2) yes
C(15) Rh(2) C(11) C(16) -121.2(4) yes
C(15) Rh(2) C(12) C(17) -158.5(3) yes
C(15) Rh(2) C(13) C(18) 158.6(3) yes
C(15) Rh(2) C(14) C(19) 121.3(4) yes
C(15) C(11) Rh(2) C(21) 138.4(2) yes
C(15) C(11) Rh(2) C(22) -109.2(3) yes
C(15) C(11) C(12) C(17) -178.3(3) yes
C(15) C(14) Rh(2) C(21) 29.3(3) yes
C(15) C(14) Rh(2) C(22) -170.7(2) yes
C(15) C(14) C(13) C(18) 175.1(3) yes
C(16) C(11) Rh(2) C(21) 17.2(3) yes
C(16) C(11) Rh(2) C(22) 129.6(3) yes
C(16) C(11) C(12) C(17) -1.9(4) yes
C(16) C(11) C(15) C(20) 4.1(5) yes
C(17) C(12) Rh(2) C(21) -42.8(3) yes
C(17) C(12) Rh(2) C(22) 62.7(3) yes
C(17) C(12) C(13) C(18) 1.2(4) yes
C(18) C(13) Rh(2) C(21) -100.1(3) yes
C(18) C(13) Rh(2) C(22) 7.2(3) yes
C(18) C(13) C(14) C(19) 0.5(5) yes
C(19) C(14) Rh(2) C(21) 150.6(3) yes
C(19) C(14) Rh(2) C(22) -49.4(3) yes
C(19) C(14) C(15) C(20) -3.9(5) yes
C(20) C(15) Rh(2) C(21) 73.9(3) yes
C(20) C(15) Rh(2) C(22) -106.0(3) yes
C(21) Rh(1) Rh(2) C(22) -161.0(1) yes
C(21) Rh(1) S(1) C(23) 55.2(1) yes
C(21) Rh(2) Rh(1) C(22) 161.0(1) yes
C(21) Rh(2) S(1) C(23) -54.2(2) yes
C(22) Rh(1) S(1) C(23) 159.1(2) yes
C(22) Rh(2) S(1) C(23) -158.7(2) yes
C(24) C(25) C(26) C(27) 1.0(6) yes
C(24) C(29) C(28) C(27) -0.5(6) yes
C(24) B(1) C(30) C(31) 49.0(3) yes
C(24) B(1) C(30) C(35) -137.8(3) yes
C(24) B(1) C(36) C(37) 71.3(3) yes
C(24) B(1) C(36) C(41) -105.4(3) yes
C(24) B(1) C(42) C(43) 166.1(3) yes
C(24) B(1) C(42) C(47) -18.9(4) yes
C(25) C(24) C(29) C(28) 0.5(5) yes
C(25) C(24) B(1) C(30) -155.2(3) yes
C(25) C(24) B(1) C(36) 83.7(3) yes
C(25) C(24) B(1) C(42) -38.1(4) yes
C(25) C(26) C(27) C(28) -0.9(6) yes
C(26) C(25) C(24) C(29) -0.8(5) yes
C(26) C(25) C(24) B(1) -175.9(3) yes
C(26) C(27) C(28) C(29) 0.7(6) yes
C(28) C(29) C(24) B(1) 175.7(3) yes
C(29) C(24) B(1) C(30) 30.0(4) yes
C(29) C(24) B(1) C(36) -91.1(3) yes
C(29) C(24) B(1) C(42) 147.1(3) yes
C(30) C(31) C(32) C(33) -0.2(5) yes
C(30) C(35) C(34) C(33) -0.1(5) yes
C(30) B(1) C(36) C(37) -49.2(3) yes
C(30) B(1) C(36) C(41) 134.1(3) yes
C(30) B(1) C(42) C(43) -72.9(3) yes
C(30) B(1) C(42) C(47) 102.1(3) yes
C(31) C(30) C(35) C(34) 0.9(4) yes
C(31) C(30) B(1) C(36) 166.0(2) yes
C(31) C(30) B(1) C(42) -73.8(3) yes
C(31) C(32) C(33) C(34) 1.1(5) yes
C(32) C(31) C(30) C(35) -0.8(4) yes
C(32) C(31) C(30) B(1) 173.2(3) yes
C(32) C(33) C(34) C(35) -0.9(5) yes
C(34) C(35) C(30) B(1) -172.7(3) yes
C(35) C(30) B(1) C(36) -20.8(4) yes
C(35) C(30) B(1) C(42) 99.5(3) yes
C(36) C(37) C(38) C(39) 0.7(5) yes
C(36) C(41) C(40) C(39) 0.4(4) yes
C(36) B(1) C(42) C(43) 47.7(3) yes
C(36) B(1) C(42) C(47) -137.3(3) yes
C(37) C(36) C(41) C(40) 0.8(4) yes
C(37) C(36) B(1) C(42) -165.3(2) yes
C(37) C(38) C(39) C(40) 0.5(5) yes
C(38) C(37) C(36) C(41) -1.3(4) yes
C(38) C(37) C(36) B(1) -178.4(3) yes
C(38) C(39) C(40) C(41) -1.0(4) yes
C(40) C(41) C(36) B(1) 177.7(3) yes
C(41) C(36) B(1) C(42) 18.0(4) yes
C(42) C(43) C(44) C(45) -1.0(5) yes
C(42) C(47) C(46) C(45) 1.0(5) yes
C(43) C(42) C(47) C(46) -2.6(4) yes
C(43) C(44) C(45) C(46) -0.9(5) yes
C(44) C(43) C(42) C(47) 2.6(4) yes
C(44) C(43) C(42) B(1) 178.1(3) yes
C(44) C(45) C(46) C(47) 0.9(6) yes
C(46) C(47) C(42) B(1) -177.8(3) yes
C(46) C(47) C(42) B(1) -177.8(3) yes
